data_7043478
loop_
_publ_author_name
'Zare, Davood'
'Doistau, Benjamin'
'Nozary, Homayoun'
'Besnard, C\'eline'
'Gu\'en\'ee, Laure'
'Suffren, Yan'
'Pel\'e, Anne-Laure'
'Hauser, Andreas'
'Piguet, Claude'

_publ_section_title
;
 CrIII as an alternative to RuII in metallo-supramolecular chemistry
;
_journal_name_full 'Dalton Trans.'
_journal_paper_doi 10.1039/C7DT01747B
_journal_year 2017
_chemical_formula_moiety 'C23 H23 N5, 2(C F3 O3 S)'
_chemical_formula_sum 'C25 H23 F6 N5 O6 S2'
_chemical_formula_weight 667.60
_space_group_crystal_system monoclinic
_space_group_IT_number 15
_space_group_name_Hall '-I 2ya'
_space_group_name_H-M_alt 'I 1 2/a 1'
_symmetry_space_group_name_Hall '-I 2ya'
_symmetry_space_group_name_H-M 'I 1 2/a 1'
_atom_sites_solution_hydrogens geom
_atom_sites_solution_primary direct
_atom_sites_solution_secondary difmap
_audit_creation_method SHELXL-2014/7
_audit_update_record
;
2017-05-30 deposited with the CCDC.
2017-06-08 downloaded from the CCDC.
;
_cell_angle_alpha 90
_cell_angle_beta 105.672(2)
_cell_angle_gamma 90
_cell_formula_units_Z 8
_cell_length_a 15.8830(3)
_cell_length_b 20.6312(4)
_cell_length_c 17.6293(4)
_cell_measurement_reflns_used 8827
_cell_measurement_temperature 180(2)
_cell_measurement_theta_max 72.6980
_cell_measurement_theta_min 3.5750
_cell_volume 5562.1(2)
_computing_cell_refinement
;
CrysAlisPro, Agilent Technologies,
Version 1.171.36.28 (release 01-02-2013 CrysAlis171 .NET)
(compiled Feb  1 2013,16:14:44)
;
_computing_data_collection
;
CrysAlisPro, Agilent Technologies,
Version 1.171.36.28 (release 01-02-2013 CrysAlis171 .NET)
(compiled Feb  1 2013,16:14:44)
;
_computing_data_reduction
;
CrysAlisPro, Agilent Technologies,
Version 1.171.36.28 (release 01-02-2013 CrysAlis171 .NET)
(compiled Feb  1 2013,16:14:44)
;
_computing_molecular_graphics 'Ortep 3 (Farrugia, 1997)'
_computing_publication_material SHELX_ACTA
_computing_structure_refinement 'SHELXL-2014/7 (Sheldrick, 2014)'
_computing_structure_solution 'SHELXS (Sheldrick, 2013)'
_diffrn_ambient_temperature 180(2)
_diffrn_detector_area_resol_mean 10.4679
_diffrn_measured_fraction_theta_full 0.998
_diffrn_measured_fraction_theta_max 0.975
_diffrn_measurement_device_type 'SuperNova, Dual, Cu at zero, Atlas'
_diffrn_measurement_method '\w scans'
_diffrn_radiation_monochromator mirror
_diffrn_radiation_source 'SuperNova (Cu) X-ray Source'
_diffrn_radiation_type 'Cu K\a'
_diffrn_radiation_wavelength 1.54184
_diffrn_reflns_av_R_equivalents 0.0172
_diffrn_reflns_av_unetI/netI 0.0177
_diffrn_reflns_Laue_measured_fraction_full 0.998
_diffrn_reflns_Laue_measured_fraction_max 0.975
_diffrn_reflns_limit_h_max 18
_diffrn_reflns_limit_h_min -19
_diffrn_reflns_limit_k_max 25
_diffrn_reflns_limit_k_min -22
_diffrn_reflns_limit_l_max 16
_diffrn_reflns_limit_l_min -21
_diffrn_reflns_number 15572
_diffrn_reflns_point_group_measured_fraction_full 0.998
_diffrn_reflns_point_group_measured_fraction_max 0.975
_diffrn_reflns_theta_full 67.500
_diffrn_reflns_theta_max 72.557
_diffrn_reflns_theta_min 3.372
_exptl_absorpt_coefficient_mu 2.572
_exptl_absorpt_correction_T_max 0.803
_exptl_absorpt_correction_T_min 0.631
_exptl_absorpt_correction_type analytical
_exptl_absorpt_process_details
;
CrysAlisPro, Agilent Technologies,
Version 1.171.36.28 (release 01-02-2013 CrysAlis171 .NET)
(compiled Feb  1 2013,16:14:44)
Analytical numeric absorption correction using a multifaceted crystal
            model based on expressions derived by R.C. Clark & J.S. Reid.
(Clark, R. C. & Reid, J. S. (1995). Acta Cryst. A51, 887-897)
;
_exptl_crystal_colour colourless
_exptl_crystal_density_diffrn 1.594
_exptl_crystal_description prism
_exptl_crystal_F_000 2736
_exptl_crystal_size_max 0.2435
_exptl_crystal_size_mid 0.1255
_exptl_crystal_size_min 0.0956
_refine_diff_density_max 1.465
_refine_diff_density_min -1.370
_refine_diff_density_rms 0.076
_refine_ls_extinction_method none
_refine_ls_goodness_of_fit_ref 1.058
_refine_ls_hydrogen_treatment constr
_refine_ls_matrix_type full
_refine_ls_number_parameters 465
_refine_ls_number_reflns 5372
_refine_ls_number_restraints 2
_refine_ls_restrained_S_all 1.066
_refine_ls_R_factor_all 0.0794
_refine_ls_R_factor_gt 0.0710
_refine_ls_shift/su_max 0.001
_refine_ls_shift/su_mean 0.000
_refine_ls_structure_factor_coef Fsqd
_refine_ls_weighting_details 'w=1/[\s^2^(Fo^2^)+(0.1013P)^2^+19.8354P] where P=(Fo^2^+2Fc^2^)/3'
_refine_ls_weighting_scheme calc
_refine_ls_wR_factor_gt 0.1928
_refine_ls_wR_factor_ref 0.2015
_reflns_Friedel_coverage 0.000
_reflns_number_gt 4654
_reflns_number_total 5372
_reflns_threshold_expression 'I > 2\s(I)'
_cod_data_source_file c7dt01747b2.cif
_cod_data_source_block compound10
_cod_database_code 7043478
_shelx_shelxl_version_number 2014/7
_shelx_space_group_comment
;
The symmetry employed for this shelxl refinement is uniquely defined
by the following loop, which should always be used as a source of
symmetry information in preference to the above space-group names.
They are only intended as comments.
;

loop_
_space_group_symop_operation_xyz
'x, y, z'
'-x+1/2, y, -z'
'x+1/2, y+1/2, z+1/2'
'-x+1, y+1/2, -z+1/2'
'-x, -y, -z'
'x-1/2, -y, z'
'-x+1/2, -y+1/2, -z+1/2'
'x, -y+1/2, z+1/2'

loop_
_atom_site_label
_atom_site_type_symbol
_atom_site_fract_x
_atom_site_fract_y
_atom_site_fract_z
_atom_site_U_iso_or_equiv
_atom_site_adp_type
_atom_site_occupancy
_atom_site_site_symmetry_order
_atom_site_calc_flag
_atom_site_refinement_flags_posn
_atom_site_refinement_flags_adp
_atom_site_refinement_flags_occupancy
_atom_site_disorder_assembly
_atom_site_disorder_group
N1 N 0.82354(17) 0.52596(13) 0.74631(16) 0.0365(6) Uani 1 1 d . . . . .
H1 H 0.8248 0.5670 0.7330 0.044 Uiso 1 1 calc R U . . .
N2 N 0.77378(18) 0.42988(14) 0.76289(17) 0.0398(6) Uani 1 1 d . . . . .
N3 N 0.66497(16) 0.58020(13) 0.68373(15) 0.0329(6) Uani 1 1 d . . . . .
N4 N 0.67869(16) 0.70651(13) 0.64868(15) 0.0325(6) Uani 1 1 d . . . . .
H4 H 0.7284 0.6866 0.6701 0.039 Uiso 1 1 calc R U . . .
N5 N 0.53970(18) 0.72351(14) 0.59926(17) 0.0398(6) Uani 1 1 d . . . . .
C1 C 0.8957(2) 0.48933(16) 0.78347(19) 0.0375(7) Uani 1 1 d . . . . .
C2 C 0.9837(2) 0.50524(19) 0.8099(2) 0.0457(8) Uani 1 1 d . . . . .
H2 H 1.0047 0.5475 0.8039 0.055 Uiso 1 1 calc R U . . .
C3 C 1.0390(2) 0.4557(2) 0.8454(2) 0.0539(10) Uani 1 1 d . . . . .
H3 H 1.0998 0.4641 0.8647 0.065 Uiso 1 1 calc R U . . .
C4 C 1.0075(3) 0.3935(2) 0.8538(3) 0.0571(10) Uani 1 1 d . . . . .
H4A H 1.0481 0.3607 0.8775 0.069 Uiso 1 1 calc R U . . .
C5 C 0.9206(3) 0.3782(2) 0.8291(2) 0.0537(9) Uani 1 1 d . . . . .
H5 H 0.8997 0.3361 0.8361 0.064 Uiso 1 1 calc R U . . .
C6 C 0.8645(2) 0.42793(17) 0.7932(2) 0.0414(8) Uani 1 1 d . . . . .
C7 C 0.7517(2) 0.48951(16) 0.73372(18) 0.0358(7) Uani 1 1 d . . . . .
C8 C 0.6652(2) 0.51570(16) 0.69204(19) 0.0353(7) Uani 1 1 d . . . . .
C9 C 0.5923(2) 0.47748(18) 0.6604(2) 0.0468(8) Uani 1 1 d . . . . .
H9 H 0.5951 0.4316 0.6656 0.056 Uiso 1 1 calc R U . . .
C10 C 0.5160(2) 0.50774(19) 0.6215(3) 0.0573(11) Uani 1 1 d . . . . .
H10 H 0.4645 0.4829 0.6005 0.069 Uiso 1 1 calc R U . . .
C11 C 0.5139(2) 0.57431(18) 0.6127(2) 0.0478(9) Uani 1 1 d . . . . .
H11 H 0.4615 0.5959 0.5860 0.057 Uiso 1 1 calc R U . . .
C12 C 0.59050(19) 0.60873(16) 0.64369(18) 0.0335(7) Uani 1 1 d . . . . .
C13 C 0.60031(19) 0.67880(15) 0.63149(18) 0.0320(6) Uani 1 1 d . . . . .
C14 C 0.5820(2) 0.78224(16) 0.59699(19) 0.0358(7) Uani 1 1 d . . . . .
C15 C 0.5498(2) 0.84312(18) 0.5681(2) 0.0472(8) Uani 1 1 d . . . . .
H15 H 0.4890 0.8510 0.5472 0.057 Uiso 1 1 calc R U . . .
C16 C 0.6109(3) 0.89085(18) 0.5715(2) 0.0481(9) Uani 1 1 d . . . . .
H16 H 0.5919 0.9328 0.5520 0.058 Uiso 1 1 calc R U . . .
C17 C 0.7004(2) 0.87957(18) 0.6031(2) 0.0469(8) Uani 1 1 d . . . . .
H17 H 0.7404 0.9140 0.6042 0.056 Uiso 1 1 calc R U . . .
C18 C 0.7324(2) 0.81989(17) 0.6327(2) 0.0426(8) Uani 1 1 d . . . . .
H18 H 0.7930 0.8125 0.6550 0.051 Uiso 1 1 calc R U . . .
C19 C 0.6705(2) 0.77108(16) 0.62793(18) 0.0330(7) Uani 1 1 d . . . . .
C20 C 0.7169(3) 0.37429(19) 0.7673(2) 0.0502(9) Uani 1 1 d . . . . .
H20A H 0.6585 0.3905 0.7681 0.060 Uiso 1 1 calc R U . . .
H20B H 0.7418 0.3506 0.8172 0.060 Uiso 1 1 calc R U . . .
C21 C 0.7069(3) 0.3283(2) 0.6994(3) 0.0592(11) Uani 1 1 d . . . . .
H21A H 0.6840 0.3517 0.6498 0.089 Uiso 1 1 calc R U . . .
H21B H 0.6662 0.2936 0.7035 0.089 Uiso 1 1 calc R U . . .
H21C H 0.7640 0.3095 0.7007 0.089 Uiso 1 1 calc R U . . .
C22 C 0.4428(3) 0.7169(2) 0.5641(3) 0.0634(12) Uani 1 1 d . . . . .
H22A H 0.4210 0.7538 0.5283 0.076 Uiso 1 1 calc R U . . .
H22B H 0.4302 0.6764 0.5330 0.076 Uiso 1 1 calc R U . . .
C23 C 0.3995(4) 0.7157(3) 0.6252(3) 0.0819(15) Uani 1 1 d . . . . .
H23A H 0.3362 0.7120 0.6018 0.123 Uiso 1 1 calc R U . . .
H23B H 0.4122 0.7558 0.6560 0.123 Uiso 1 1 calc R U . . .
H23C H 0.4201 0.6784 0.6597 0.123 Uiso 1 1 calc R U . . .
S1 S 0.92783(5) 0.68786(4) 0.69833(4) 0.0321(2) Uani 1 1 d . . . . .
F1 F 0.99373(16) 0.73563(11) 0.59023(14) 0.0581(6) Uani 1 1 d . . . . .
F2 F 0.85538(17) 0.72087(14) 0.55204(13) 0.0693(7) Uani 1 1 d . . . . .
F3 F 0.94299(19) 0.63986(12) 0.56447(15) 0.0678(7) Uani 1 1 d . . . . .
O1 O 0.92358(16) 0.75366(12) 0.72287(14) 0.0415(5) Uani 1 1 d . . . . .
O2 O 1.00647(15) 0.65306(12) 0.73387(15) 0.0463(6) Uani 1 1 d . . . . .
O3 O 0.84831(14) 0.65111(11) 0.69278(15) 0.0418(6) Uani 1 1 d . . . . .
C24 C 0.9295(2) 0.69628(17) 0.5958(2) 0.0422(8) Uani 1 1 d . . . . .
S2A S 0.7532(14) 0.4356(8) 0.5167(16) 0.033(5) Uani 0.254(15) 1 d . . P A 1
O5A O 0.6712(8) 0.4218(9) 0.5157(8) 0.099(5) Uani 0.51(3) 1 d . . P A 1
F4A F 0.696(2) 0.530(2) 0.4180(15) 0.102(12) Uani 0.254(15) 1 d . . P A 1
F5A F 0.6752(6) 0.5451(5) 0.5092(7) 0.086(3) Uani 0.51(3) 1 d . . P A 1
O4A O 0.685(2) 0.4361(18) 0.410(2) 0.087(12) Uani 0.254(15) 1 d . . P A 1
S2B S 0.762(2) 0.4422(11) 0.522(4) 0.061(8) Uani 0.246(15) 1 d . . P A 2
F4B F 0.699(2) 0.5388(18) 0.4272(18) 0.098(12) Uani 0.246(15) 1 d . . P A 2
F5B F 0.719(2) 0.5593(7) 0.5424(14) 0.130(10) Uani 0.49(3) 1 d . . P A 2
O4B O 0.693(2) 0.4386(14) 0.3991(14) 0.038(6) Uani 0.246(15) 1 d . . P A 2
O5B O 0.703(2) 0.4113(8) 0.5366(16) 0.149(9) Uani 0.49(3) 1 d . . P A 2
C25 C 0.7500 0.5240(3) 0.5000 0.0583(15) Uani 1 2 d S T P . .
O7 O 0.6946(8) 0.4574(4) 1.0704(5) 0.091(2) Uani 0.1666 1 d DG . P B -2
S2 S 0.7152(4) 0.4313(3) 0.9936(3) 0.0492(11) Uani 0.1666 1 d DG . P B -2
O6 O 0.7723(6) 0.4802(4) 0.9598(6) 0.091(2) Uani 0.1666 1 d DG . P B -2
O8 O 0.6373(5) 0.4201(5) 0.9278(5) 0.091(2) Uani 0.1666 1 d G . P B -2
C1A C 0.7724(4) 0.3596(3) 1.0184(4) 0.0591(11) Uani 0.1666 1 d G . P B -2
F4 F 0.8529(5) 0.3738(5) 1.0766(6) 0.0664(12) Uani 0.1666 1 d G . P B -2
F5 F 0.8204(7) 0.3380(5) 0.9645(7) 0.0664(12) Uani 0.1666 1 d G . P B -2
F6 F 0.7403(6) 0.3200(3) 1.0502(6) 0.0664(12) Uani 0.1666 1 d G . P B -2
S3 S 0.7679(4) 0.3589(3) 1.0172(4) 0.0591(11) Uani 0.1666 1 d G . P C -3
F7 F 0.7693(8) 0.4727(5) 0.9538(9) 0.091(2) Uani 0.1666 1 d G . P C -3
F8 F 0.6776(8) 0.4637(4) 1.0227(8) 0.091(2) Uani 0.1666 1 d G . P C -3
F9 F 0.6501(7) 0.4208(6) 0.9077(6) 0.091(2) Uani 0.1666 1 d G . P C -3
O4 O 0.8381(5) 0.3829(5) 1.0798(5) 0.0664(12) Uani 0.1666 1 d G . P C -3
O5 O 0.7912(7) 0.3277(5) 0.9531(5) 0.0664(12) Uani 0.1666 1 d G . P C -3
O9 O 0.7008(6) 0.3251(4) 1.0439(7) 0.0664(12) Uani 0.1666 1 d G . P C -3
C1B C 0.7130(6) 0.4327(3) 0.9734(6) 0.0492(11) Uani 0.1666 1 d G . P C -3
C1C C 0.7156(4) 0.4269(5) 1.0006(7) 0.0492(11) Uani 0.1666 1 d G . P D -4
F10 F 0.8737(4) 0.4405(4) 0.9867(6) 0.0664(12) Uani 0.1666 1 d G . P D -4
F11 F 0.8199(7) 0.3457(4) 0.9572(6) 0.0664(12) Uani 0.1666 1 d G . P D -4
F12 F 0.8652(6) 0.3750(5) 1.0781(4) 0.0664(12) Uani 0.1666 1 d G . P D -4
O10 O 0.6879(5) 0.4522(7) 0.9223(8) 0.091(2) Uani 0.1666 1 d G . P D -4
O11 O 0.7312(9) 0.4730(6) 1.0637(9) 0.091(2) Uani 0.1666 1 d G . P D -4
O12 O 0.6673(5) 0.3698(6) 1.0129(9) 0.091(2) Uani 0.1666 1 d G . P D -4
S4 S 0.8239(4) 0.3949(3) 1.0058(3) 0.0591(11) Uani 0.1666 1 d G . P D -4

loop_
_atom_site_aniso_label
_atom_site_aniso_U_11
_atom_site_aniso_U_22
_atom_site_aniso_U_33
_atom_site_aniso_U_23
_atom_site_aniso_U_13
_atom_site_aniso_U_12
N1 0.0322(13) 0.0338(14) 0.0412(14) 0.0037(11) 0.0061(11) 0.0022(11)
N2 0.0394(15) 0.0384(15) 0.0408(15) 0.0079(12) 0.0096(12) -0.0007(12)
N3 0.0296(13) 0.0367(14) 0.0332(13) 0.0003(11) 0.0097(10) -0.0004(10)
N4 0.0262(12) 0.0358(14) 0.0349(13) -0.0014(11) 0.0071(10) -0.0007(10)
N5 0.0310(14) 0.0357(15) 0.0496(16) -0.0004(12) 0.0054(12) -0.0016(11)
C1 0.0361(16) 0.0384(17) 0.0380(17) 0.0052(13) 0.0100(13) 0.0066(13)
C2 0.0348(17) 0.048(2) 0.053(2) 0.0069(16) 0.0090(15) 0.0047(15)
C3 0.0363(18) 0.059(2) 0.064(2) 0.0096(19) 0.0081(17) 0.0117(17)
C4 0.051(2) 0.052(2) 0.064(2) 0.0166(19) 0.0087(19) 0.0171(18)
C5 0.055(2) 0.044(2) 0.059(2) 0.0156(18) 0.0104(18) 0.0076(17)
C6 0.0407(18) 0.0420(18) 0.0416(17) 0.0066(14) 0.0114(14) 0.0029(15)
C7 0.0367(16) 0.0373(17) 0.0344(16) 0.0020(13) 0.0113(13) -0.0007(13)
C8 0.0349(16) 0.0362(16) 0.0369(16) 0.0022(13) 0.0130(13) -0.0005(13)
C9 0.0400(18) 0.0358(18) 0.061(2) 0.0030(16) 0.0065(16) -0.0046(14)
C10 0.0366(18) 0.042(2) 0.083(3) 0.0007(19) -0.0007(18) -0.0103(16)
C11 0.0326(17) 0.0414(19) 0.063(2) 0.0034(17) 0.0017(16) -0.0023(14)
C12 0.0288(14) 0.0368(16) 0.0349(15) -0.0012(12) 0.0086(12) -0.0012(12)
C13 0.0285(14) 0.0354(16) 0.0317(15) -0.0030(12) 0.0076(12) -0.0013(12)
C14 0.0351(16) 0.0353(17) 0.0365(16) -0.0028(13) 0.0085(13) -0.0027(13)
C15 0.0427(19) 0.0382(18) 0.054(2) 0.0006(16) 0.0023(16) 0.0015(15)
C16 0.058(2) 0.0354(18) 0.047(2) 0.0025(15) 0.0072(17) 0.0010(16)
C17 0.049(2) 0.0390(18) 0.054(2) -0.0021(16) 0.0168(17) -0.0105(16)
C18 0.0364(17) 0.0399(18) 0.052(2) -0.0037(15) 0.0139(15) -0.0066(14)
C19 0.0318(15) 0.0370(16) 0.0305(15) -0.0041(12) 0.0087(12) -0.0010(12)
C20 0.051(2) 0.046(2) 0.052(2) 0.0180(17) 0.0120(17) -0.0062(17)
C21 0.058(2) 0.038(2) 0.079(3) 0.0057(19) 0.014(2) -0.0023(18)
C22 0.045(2) 0.049(2) 0.096(3) 0.007(2) 0.018(2) -0.0001(18)
C23 0.080(4) 0.093(4) 0.065(3) -0.009(3) 0.008(3) -0.006(3)
S1 0.0289(4) 0.0341(4) 0.0339(4) 0.0011(3) 0.0095(3) -0.0002(3)
F1 0.0728(15) 0.0540(13) 0.0590(13) -0.0024(10) 0.0377(12) -0.0171(11)
F2 0.0680(16) 0.095(2) 0.0387(12) 0.0120(12) 0.0043(11) 0.0125(14)
F3 0.106(2) 0.0477(13) 0.0608(14) -0.0180(11) 0.0416(14) -0.0071(13)
O1 0.0452(13) 0.0398(13) 0.0402(12) -0.0060(10) 0.0129(10) -0.0004(10)
O2 0.0336(12) 0.0473(14) 0.0567(15) 0.0083(11) 0.0100(11) 0.0052(10)
O3 0.0325(12) 0.0405(13) 0.0528(14) 0.0074(10) 0.0122(10) -0.0032(10)
C24 0.0490(19) 0.0390(18) 0.0412(18) -0.0048(14) 0.0169(15) -0.0034(15)
S2A 0.041(11) 0.041(3) 0.015(10) -0.010(2) 0.001(10) -0.011(4)
O5A 0.057(6) 0.153(13) 0.073(6) 0.016(6) -0.009(4) -0.064(6)
F4A 0.060(16) 0.21(3) 0.029(7) 0.009(11) 0.005(8) 0.019(15)
F5A 0.088(6) 0.087(5) 0.077(5) -0.028(5) 0.013(5) 0.026(4)
O4A 0.025(9) 0.098(19) 0.13(3) -0.064(16) 0.004(16) -0.010(10)
S2B 0.026(6) 0.064(6) 0.09(2) -0.037(5) 0.007(6) -0.005(6)
F4B 0.047(14) 0.16(2) 0.082(19) 0.094(18) 0.011(12) 0.032(14)
F5B 0.27(3) 0.064(6) 0.100(12) 0.023(6) 0.127(16) 0.061(10)
O4B 0.032(12) 0.049(10) 0.028(9) 0.003(6) -0.001(8) 0.003(7)
O5B 0.29(3) 0.077(7) 0.131(14) 0.043(9) 0.143(17) 0.015(13)
C25 0.051(3) 0.075(4) 0.050(3) 0.000 0.016(3) 0.000
O7 0.118(5) 0.050(3) 0.114(6) 0.037(4) 0.047(5) 0.005(4)
S2 0.0379(16) 0.038(2) 0.062(3) -0.0098(19) -0.0040(19) 0.0149(15)
O6 0.118(5) 0.050(3) 0.114(6) 0.037(4) 0.047(5) 0.005(4)
O8 0.118(5) 0.050(3) 0.114(6) 0.037(4) 0.047(5) 0.005(4)
C1A 0.068(3) 0.048(2) 0.068(3) 0.0079(17) 0.029(2) 0.0039(17)
F4 0.046(3) 0.094(3) 0.058(2) 0.005(2) 0.012(2) 0.035(3)
F5 0.046(3) 0.094(3) 0.058(2) 0.005(2) 0.012(2) 0.035(3)
F6 0.046(3) 0.094(3) 0.058(2) 0.005(2) 0.012(2) 0.035(3)
S3 0.068(3) 0.048(2) 0.068(3) 0.0079(17) 0.029(2) 0.0039(17)
F7 0.118(5) 0.050(3) 0.114(6) 0.037(4) 0.047(5) 0.005(4)
F8 0.118(5) 0.050(3) 0.114(6) 0.037(4) 0.047(5) 0.005(4)
F9 0.118(5) 0.050(3) 0.114(6) 0.037(4) 0.047(5) 0.005(4)
O4 0.046(3) 0.094(3) 0.058(2) 0.005(2) 0.012(2) 0.035(3)
O5 0.046(3) 0.094(3) 0.058(2) 0.005(2) 0.012(2) 0.035(3)
O9 0.046(3) 0.094(3) 0.058(2) 0.005(2) 0.012(2) 0.035(3)
C1B 0.0379(16) 0.038(2) 0.062(3) -0.0098(19) -0.0040(19) 0.0149(15)
C1C 0.0379(16) 0.038(2) 0.062(3) -0.0098(19) -0.0040(19) 0.0149(15)
F10 0.046(3) 0.094(3) 0.058(2) 0.005(2) 0.012(2) 0.035(3)
F11 0.046(3) 0.094(3) 0.058(2) 0.005(2) 0.012(2) 0.035(3)
F12 0.046(3) 0.094(3) 0.058(2) 0.005(2) 0.012(2) 0.035(3)
O10 0.118(5) 0.050(3) 0.114(6) 0.037(4) 0.047(5) 0.005(4)
O11 0.118(5) 0.050(3) 0.114(6) 0.037(4) 0.047(5) 0.005(4)
O12 0.118(5) 0.050(3) 0.114(6) 0.037(4) 0.047(5) 0.005(4)
S4 0.068(3) 0.048(2) 0.068(3) 0.0079(17) 0.029(2) 0.0039(17)

loop_
_atom_type_symbol
_atom_type_description
_atom_type_scat_dispersion_real
_atom_type_scat_dispersion_imag
_atom_type_scat_source
C C 0.0181 0.0091 'International Tables Vol C Tables 4.2.6.8 and 6.1.1.4'
H H 0.0000 0.0000 'International Tables Vol C Tables 4.2.6.8 and 6.1.1.4'
F F 0.0727 0.0534 'International Tables Vol C Tables 4.2.6.8 and 6.1.1.4'
N N 0.0311 0.0180 'International Tables Vol C Tables 4.2.6.8 and 6.1.1.4'
O O 0.0492 0.0322 'International Tables Vol C Tables 4.2.6.8 and 6.1.1.4'
S S 0.3331 0.5567 'International Tables Vol C Tables 4.2.6.8 and 6.1.1.4'

loop_
_geom_angle_atom_site_label_1
_geom_angle_atom_site_label_2
_geom_angle_atom_site_label_3
_geom_angle
_geom_angle_site_symmetry_1
_geom_angle_site_symmetry_3
C7 N1 C1 109.5(3) . .
C7 N1 H1 125.3 . .
C1 N1 H1 125.3 . .
C7 N2 C6 108.0(3) . .
C7 N2 C20 129.2(3) . .
C6 N2 C20 122.7(3) . .
C8 N3 C12 118.1(3) . .
C13 N4 C19 109.9(3) . .
C13 N4 H4 125.1 . .
C19 N4 H4 125.1 . .
C13 N5 C14 108.3(3) . .
C13 N5 C22 130.5(3) . .
C14 N5 C22 121.1(3) . .
N1 C1 C2 131.4(3) . .
N1 C1 C6 106.2(3) . .
C2 C1 C6 122.4(3) . .
C3 C2 C1 115.8(4) . .
C3 C2 H2 122.1 . .
C1 C2 H2 122.1 . .
C2 C3 C4 121.7(4) . .
C2 C3 H3 119.2 . .
C4 C3 H3 119.2 . .
C5 C4 C3 122.4(4) . .
C5 C4 H4A 118.8 . .
C3 C4 H4A 118.8 . .
C4 C5 C6 116.2(4) . .
C4 C5 H5 121.9 . .
C6 C5 H5 121.9 . .
C1 C6 C5 121.4(3) . .
C1 C6 N2 107.0(3) . .
C5 C6 N2 131.5(3) . .
N1 C7 N2 109.3(3) . .
N1 C7 C8 121.1(3) . .
N2 C7 C8 129.7(3) . .
N3 C8 C9 122.9(3) . .
N3 C8 C7 113.2(3) . .
C9 C8 C7 123.8(3) . .
C10 C9 C8 118.1(3) . .
C10 C9 H9 120.9 . .
C8 C9 H9 120.9 . .
C9 C10 C11 120.0(3) . .
C9 C10 H10 120.0 . .
C11 C10 H10 120.0 . .
C10 C11 C12 118.2(3) . .
C10 C11 H11 120.9 . .
C12 C11 H11 120.9 . .
N3 C12 C11 122.6(3) . .
N3 C12 C13 113.2(3) . .
C11 C12 C13 124.0(3) . .
N4 C13 N5 108.7(3) . .
N4 C13 C12 121.2(3) . .
N5 C13 C12 130.0(3) . .
C19 C14 N5 106.9(3) . .
C19 C14 C15 121.7(3) . .
N5 C14 C15 131.3(3) . .
C16 C15 C14 116.3(3) . .
C16 C15 H15 121.8 . .
C14 C15 H15 121.8 . .
C15 C16 C17 121.9(3) . .
C15 C16 H16 119.0 . .
C17 C16 H16 119.0 . .
C18 C17 C16 121.9(3) . .
C18 C17 H17 119.0 . .
C16 C17 H17 119.0 . .
C17 C18 C19 116.2(3) . .
C17 C18 H18 121.9 . .
C19 C18 H18 121.9 . .
N4 C19 C14 106.2(3) . .
N4 C19 C18 131.9(3) . .
C14 C19 C18 121.9(3) . .
N2 C20 C21 112.5(3) . .
N2 C20 H20A 109.1 . .
C21 C20 H20A 109.1 . .
N2 C20 H20B 109.1 . .
C21 C20 H20B 109.1 . .
H20A C20 H20B 107.8 . .
C20 C21 H21A 109.5 . .
C20 C21 H21B 109.5 . .
H21A C21 H21B 109.5 . .
C20 C21 H21C 109.5 . .
H21A C21 H21C 109.5 . .
H21B C21 H21C 109.5 . .
C23 C22 N5 109.9(4) . .
C23 C22 H22A 109.7 . .
N5 C22 H22A 109.7 . .
C23 C22 H22B 109.7 . .
N5 C22 H22B 109.7 . .
H22A C22 H22B 108.2 . .
C22 C23 H23A 109.5 . .
C22 C23 H23B 109.5 . .
H23A C23 H23B 109.5 . .
C22 C23 H23C 109.5 . .
H23A C23 H23C 109.5 . .
H23B C23 H23C 109.5 . .
O2 S1 O1 116.77(15) . .
O2 S1 O3 114.07(15) . .
O1 S1 O3 113.82(15) . .
O2 S1 C24 103.73(16) . .
O1 S1 C24 102.93(15) . .
O3 S1 C24 103.18(16) . .
F2 C24 F1 107.7(3) . .
F2 C24 F3 108.2(3) . .
F1 C24 F3 106.9(3) . .
F2 C24 S1 111.4(2) . .
F1 C24 S1 110.4(2) . .
F3 C24 S1 112.0(3) . .
S2A S2A O5A 95(4) 2_656 .
S2A S2A O4A 147(4) 2_656 2_656
O5A S2A O4A 117(2) . 2_656
S2A S2A O5A 63(3) 2_656 2_656
O5A S2A O5A 147(2) . 2_656
O4A S2A O5A 85(2) 2_656 2_656
S2A S2A C25 81.1(8) 2_656 .
O5A S2A C25 102.9(13) . .
O4A S2A C25 97.0(19) 2_656 .
O5A S2A C25 96.7(10) 2_656 .
S2A S2A O4A 24(4) 2_656 .
O5A S2A O4A 71.9(18) . .
O4A S2A O4A 170.5(10) 2_656 .
O5A S2A O4A 85.9(18) 2_656 .
C25 S2A O4A 81.5(15) . .
S2A O5A S2A 22(2) . 2_656
C25 F4A F5A 47.1(8) . .
C25 F5A F4A 55.2(12) . .
S2A O4A S2A 9.4(10) 2_656 .
S2B S2B O5B 90(5) 2_656 .
S2B S2B O4B 177(2) 2_656 2_656
O5B S2B O4B 89(4) . 2_656
S2B S2B O5B 58(5) 2_656 2_656
O5B S2B O5B 113(3) . 2_656
O4B S2B O5B 120(3) 2_656 2_656
S2B S2B C25 77.1(19) 2_656 .
O5B S2B C25 121(2) . .
O4B S2B C25 106(2) 2_656 .
O5B S2B C25 108(3) 2_656 .
S2B S2B O4B 2.0(13) 2_656 .
O5B S2B O4B 89(3) . .
O4B S2B O4B 175(2) 2_656 .
O5B S2B O4B 57(3) 2_656 .
C25 S2B O4B 79(2) . .
F5B F4B C25 54.9(15) 2_656 .
C25 F5B F4B 63.5(13) . 2_656
S2B O4B S2B 1.1(8) 2_656 .
S2B O5B S2B 32(5) . 2_656
F5B C25 F5B 107.8(15) 2_656 .
F5A C25 F5A 141.4(11) 2_656 .
F5B C25 F4B 102(2) 2_656 2_656
F5B C25 F4B 62(2) . 2_656
F5B C25 F4B 62(2) 2_656 .
F5B C25 F4B 102(2) . .
F4B C25 F4B 154(4) 2_656 .
F5A C25 F4A 99.1(17) 2_656 .
F5A C25 F4A 77.8(14) . .
F5A C25 F4A 77.8(14) 2_656 2_656
F5A C25 F4A 99.1(17) . 2_656
F4A C25 F4A 171(4) . 2_656
F5B C25 S2B 132.2(18) 2_656 .
F5B C25 S2B 118.5(18) . .
F4B C25 S2B 90(3) 2_656 .
F4B C25 S2B 116(3) . .
F5B C25 S2B 118.5(18) 2_656 2_656
F5B C25 S2B 132.2(18) . 2_656
F4B C25 S2B 116(3) 2_656 2_656
F4B C25 S2B 90(3) . 2_656
S2B C25 S2B 26(4) . 2_656
F5A C25 S2A 111.1(7) 2_656 .
F5A C25 S2A 107.1(7) . .
F4A C25 S2A 103(2) . .
F4A C25 S2A 87(2) 2_656 .
F5A C25 S2A 107.1(7) 2_656 2_656
F5A C25 S2A 111.1(7) . 2_656
F4A C25 S2A 87(2) . 2_656
F4A C25 S2A 103(2) 2_656 2_656
S2A C25 S2A 17.8(16) . 2_656
O8 S2 O7 114.1 . .
O8 S2 O6 104.5 . .
O7 S2 O6 112.4 . .
O8 S2 C1A 109.8 . .
O7 S2 C1A 107.0 . .
O6 S2 C1A 109.0 . .
F6 C1A F4 102.6 . .
F6 C1A F5 118.1 . .
F4 C1A F5 90.4 . .
F6 C1A S2 116.6 . .
F4 C1A S2 108.2 . .
F5 C1A S2 115.7 . .
O4 S3 O5 116.8 . .
O4 S3 O9 113.8 . .
O5 S3 O9 114.1 . .
O4 S3 C1B 102.8 . .
O5 S3 C1B 103.7 . .
O9 S3 C1B 103.3 . .
F8 C1B F7 107.8 . .
F8 C1B F9 108.0 . .
F7 C1B F9 106.8 . .
F8 C1B S3 111.5 . .
F7 C1B S3 110.5 . .
F9 C1B S3 112.0 . .
O10 C1C O11 116.7 . .
O10 C1C O12 113.9 . .
O11 C1C O12 114.1 . .
O10 C1C S4 102.8 . .
O11 C1C S4 103.8 . .
O12 C1C S4 103.3 . .
F11 S4 F10 107.9 . .
F11 S4 F12 108.0 . .
F10 S4 F12 106.8 . .
F11 S4 C1C 111.5 . .
F10 S4 C1C 110.5 . .
F12 S4 C1C 112.0 . .

loop_
_geom_bond_atom_site_label_1
_geom_bond_atom_site_label_2
_geom_bond_distance
_geom_bond_site_symmetry_2
N1 C7 1.334(4) .
N1 C1 1.382(4) .
N1 H1 0.8800 .
N2 C7 1.343(4) .
N2 C6 1.395(4) .
N2 C20 1.475(4) .
N3 C8 1.339(4) .
N3 C12 1.339(4) .
N4 C13 1.328(4) .
N4 C19 1.378(4) .
N4 H4 0.8800 .
N5 C13 1.344(4) .
N5 C14 1.391(4) .
N5 C22 1.502(5) .
C1 C2 1.388(5) .
C1 C6 1.388(5) .
C2 C3 1.382(5) .
C2 H2 0.9500 .
C3 C4 1.399(6) .
C3 H3 0.9500 .
C4 C5 1.367(6) .
C4 H4A 0.9500 .
C5 C6 1.394(5) .
C5 H5 0.9500 .
C7 C8 1.474(4) .
C8 C9 1.388(5) .
C9 C10 1.371(5) .
C9 H9 0.9500 .
C10 C11 1.382(5) .
C10 H10 0.9500 .
C11 C12 1.387(5) .
C11 H11 0.9500 .
C12 C13 1.476(4) .
C14 C19 1.383(4) .
C14 C15 1.399(5) .
C15 C16 1.372(5) .
C15 H15 0.9500 .
C16 C17 1.399(5) .
C16 H16 0.9500 .
C17 C18 1.379(5) .
C17 H17 0.9500 .
C18 C19 1.393(5) .
C18 H18 0.9500 .
C20 C21 1.502(6) .
C20 H20A 0.9900 .
C20 H20B 0.9900 .
C21 H21A 0.9800 .
C21 H21B 0.9800 .
C21 H21C 0.9800 .
C22 C23 1.426(7) .
C22 H22A 0.9900 .
C22 H22B 0.9900 .
C23 H23A 0.9800 .
C23 H23B 0.9800 .
C23 H23C 0.9800 .
S1 O2 1.430(2) .
S1 O1 1.432(2) .
S1 O3 1.454(2) .
S1 C24 1.823(4) .
F1 C24 1.328(4) .
F2 C24 1.322(4) .
F3 C24 1.330(4) .
S2A S2A 0.57(5) 2_656
S2A O5A 1.33(2) .
S2A O4A 1.40(5) 2_656
S2A O5A 1.490(18) 2_656
S2A C25 1.847(18) .
S2A O4A 1.90(4) .
O5A S2A 1.490(18) 2_656
F4A C25 1.47(3) .
F4A F5A 1.76(3) .
F5A C25 1.315(10) .
O4A S2A 1.40(5) 2_656
S2B S2B 0.77(12) 2_656
S2B O5B 1.23(4) .
S2B O4B 1.38(7) 2_656
S2B O5B 1.45(5) 2_656
S2B C25 1.73(3) .
S2B O4B 2.15(6) .
F4B F5B 1.33(5) 2_656
F4B C25 1.35(2) .
F5B C25 1.237(10) .
F5B F4B 1.33(5) 2_656
O4B S2B 1.38(7) 2_656
O5B S2B 1.45(5) 2_656
C25 F5B 1.237(10) 2_656
C25 F5A 1.315(10) 2_656
C25 F4B 1.35(2) 2_656
C25 F4A 1.47(3) 2_656
C25 S2B 1.73(3) 2_656
C25 S2A 1.847(18) 2_656
O7 S2 1.5713 .
S2 O8 1.4683 .
S2 O6 1.5774 .
S2 C1A 1.7287 .
C1A F6 1.1805 .
C1A F4 1.4357 .
C1A F5 1.4410 .
S3 O4 1.4294 .
S3 O5 1.4327 .
S3 O9 1.4540 .
S3 C1B 1.8204 .
F7 C1B 1.3299 .
F8 C1B 1.3201 .
F9 C1B 1.3312 .
C1C O10 1.4299 .
C1C O11 1.4342 .
C1C O12 1.4526 .
C1C S4 1.8204 .
F10 S4 1.3298 .
F11 S4 1.3193 .
F12 S4 1.3315 .

loop_
_geom_hbond_atom_site_label_D
_geom_hbond_atom_site_label_H
_geom_hbond_atom_site_label_A
_geom_hbond_distance_DH
_geom_hbond_distance_HA
_geom_hbond_distance_DA
_geom_hbond_angle_DHA
N1 H1 O3 0.88 1.95 2.813(4) 166.8
N4 H4 O3 0.88 1.98 2.835(3) 164.4
